data_4026102
loop_
_publ_author_name
'Ta-Jung Lu'
'Cheng-Kun Lin'

_publ_section_title
;
 Asymmetric Synthesis of \a-Methyl-\a-Amino Acids via Diastereoselective
 Alkylation of (1S)-(+)-3-Carene Derived Tricyclic Iminolactone
;
_journal_name_full 'Journal of Organic Chemistry'
_journal_page_first 1621
_journal_page_last 1633
_journal_paper_doi 10.1021/jo1022537
_journal_volume 76
_journal_year 2011
_chemical_absolute_configuration unk
_chemical_formula_moiety 'C24 H27 N O2'
_chemical_formula_sum 'C24 H27 N O2'
_chemical_formula_weight 361.47
_space_group_IT_number 19
_symmetry_cell_setting orthorhombic
_symmetry_Int_Tables_number 19
_symmetry_space_group_name_Hall 'P 2ac 2ab'
_symmetry_space_group_name_H-M 'P 21 21 21'
_atom_sites_solution_hydrogens geom
_atom_sites_solution_primary direct
_atom_sites_solution_secondary difmap
_audit_creation_method SHELXL-97
_cell_angle_alpha 90.00
_cell_angle_beta 90.00
_cell_angle_gamma 90.00
_cell_formula_units_Z 4
_cell_length_a 6.8347(2)
_cell_length_b 17.1728(5)
_cell_length_c 17.4137(5)
_cell_measurement_reflns_used 4162
_cell_measurement_temperature 297(2)
_cell_measurement_theta_max 71.5069
_cell_measurement_theta_min 2.5712
_cell_volume 2043.86(10)
_computing_cell_refinement
; 
CrysAlis RED, Oxford Diffraction Ltd., 
Version 1.171.32.29 (release 10-06-2008 CrysAlis171 .NET) 
(compiled Jun 10 2008,16:49:55) 
;
_computing_data_collection
; 
CrysAlis CCD, Oxford Diffraction Ltd., 
Version 1.171.32.29 (release 10-06-2008 CrysAlis171 .NET) 
(compiled Jun 10 2008,16:49:55) 
;
_computing_data_reduction
; 
CrysAlis RED, Oxford Diffraction Ltd., 
Version 1.171.32.29 (release 10-06-2008 CrysAlis171 .NET) 
(compiled Jun 10 2008,16:49:55) 
;
_computing_molecular_graphics 'Bruker SHELXTL'
_computing_publication_material 'Bruker SHELXTL'
_computing_structure_refinement 'SHELXL-97 (Sheldrick, 1997)'
_computing_structure_solution 'SHELXS-97 (Sheldrick, 1990)'
_diffrn_ambient_temperature 297(2)
_diffrn_measured_fraction_theta_full 0.991
_diffrn_measured_fraction_theta_max 0.991
_diffrn_measurement_device_type 'CCD detector'
_diffrn_measurement_method '\w scans'
_diffrn_radiation_monochromator graphite
_diffrn_radiation_probe x-ray
_diffrn_radiation_type CuK\a
_diffrn_radiation_wavelength 1.54178
_diffrn_reflns_av_R_equivalents 0.0181
_diffrn_reflns_av_sigmaI/netI 0.0273
_diffrn_reflns_limit_h_max 8
_diffrn_reflns_limit_h_min -8
_diffrn_reflns_limit_k_max 20
_diffrn_reflns_limit_k_min -8
_diffrn_reflns_limit_l_max 21
_diffrn_reflns_limit_l_min -16
_diffrn_reflns_number 7643
_diffrn_reflns_theta_full 71.60
_diffrn_reflns_theta_max 71.60
_diffrn_reflns_theta_min 3.61
_diffrn_source 'fine-focus sealed tube'
_exptl_absorpt_coefficient_mu 0.579
_exptl_absorpt_correction_T_max 1.00000
_exptl_absorpt_correction_T_min 0.76661
_exptl_absorpt_correction_type multi-scan
_exptl_absorpt_process_details
; 
CrysAlisPro, Oxford Diffraction Ltd., 
Version 1.171.33.46 (release 27-08-2009 CrysAlis171 .NET) 
(compiled Aug 27 2009,17:19:36) 
empirical absorption correction using spherical harmonics, 
 implemented in SCALE3 ABSPACK scaling algorithm. 
;
_exptl_crystal_colour colorless
_exptl_crystal_density_diffrn 1.175
_exptl_crystal_description parallelepiped
_exptl_crystal_F_000 776
_exptl_crystal_size_max 0.52
_exptl_crystal_size_mid 0.48
_exptl_crystal_size_min 0.40
_refine_diff_density_max 0.104
_refine_diff_density_min -0.124
_refine_diff_density_rms 0.026
_refine_ls_abs_structure_details 'Flack H D (1983), Acta Cryst. A39, 876-881'
_refine_ls_abs_structure_Flack 0.1(3)
_refine_ls_extinction_coef 0.0212(10)
_refine_ls_extinction_expression Fc^*^=kFc[1+0.001xFc^2^\l^3^/sin(2\q)]^-1/4^
_refine_ls_extinction_method SHELXL
_refine_ls_goodness_of_fit_ref 0.994
_refine_ls_hydrogen_treatment constr
_refine_ls_matrix_type full
_refine_ls_number_parameters 245
_refine_ls_number_reflns 3907
_refine_ls_number_restraints 0
_refine_ls_restrained_S_all 0.994
_refine_ls_R_factor_all 0.0530
_refine_ls_R_factor_gt 0.0408
_refine_ls_shift/su_max 0.003
_refine_ls_shift/su_mean 0.000
_refine_ls_structure_factor_coef Fsqd
_refine_ls_weighting_details 'calc w=1/[\s^2^(Fo^2^)+(0.0675P)^2^+0.0000P] where P=(Fo^2^+2Fc^2^)/3'
_refine_ls_weighting_scheme calc
_refine_ls_wR_factor_gt 0.1089
_refine_ls_wR_factor_ref 0.1145
_reflns_number_gt 3003
_reflns_number_total 3907
_reflns_threshold_expression >2sigma(I)
_cod_data_source_file jo1022537_si_003.cif
_cod_data_source_block menaph
_cod_database_code 4026102

loop_
_symmetry_equiv_pos_as_xyz
'x, y, z'
'-x+1/2, -y, z+1/2'
'-x, y+1/2, -z+1/2'
'x+1/2, -y+1/2, -z'

loop_
_atom_site_label
_atom_site_type_symbol
_atom_site_fract_x
_atom_site_fract_y
_atom_site_fract_z
_atom_site_U_iso_or_equiv
_atom_site_adp_type
_atom_site_occupancy
_atom_site_symmetry_multiplicity
_atom_site_calc_flag
_atom_site_refinement_flags
O1 O 0.2525(2) 0.17882(8) 0.36090(8) 0.0781(4) Uani 1 1 d .
O2 O 0.1541(3) 0.11612(12) 0.46291(9) 0.1177(7) Uani 1 1 d .
N N -0.1272(2) 0.18428(10) 0.29900(8) 0.0615(4) Uani 1 1 d .
C1 C 0.2060(3) 0.23993(10) 0.30631(10) 0.0626(5) Uani 1 1 d .
C2 C 0.3685(3) 0.24105(14) 0.24680(12) 0.0790(6) Uani 1 1 d .
H2A H 0.3960 0.2947 0.2333 0.095 Uiso 1 1 calc R
H2B H 0.4859 0.2195 0.2698 0.095 Uiso 1 1 calc R
C3 C 0.3237(3) 0.19639(13) 0.17417(11) 0.0681(5) Uani 1 1 d .
H3A H 0.3755 0.1432 0.1715 0.082 Uiso 1 1 calc R
C4 C 0.2960(3) 0.23758(13) 0.09806(12) 0.0736(5) Uani 1 1 d .
C5 C 0.1192(3) 0.20825(11) 0.14162(9) 0.0587(4) Uani 1 1 d .
H5A H 0.0585 0.1613 0.1202 0.070 Uiso 1 1 calc R
C6 C -0.0140(3) 0.25734(11) 0.19106(10) 0.0628(5) Uani 1 1 d .
H6A H 0.0253 0.3116 0.1896 0.075 Uiso 1 1 calc R
H6B H -0.1485 0.2533 0.1737 0.075 Uiso 1 1 calc R
C7 C 0.0079(3) 0.22482(10) 0.27042(10) 0.0546(4) Uani 1 1 d .
C8 C -0.0962(3) 0.14354(13) 0.37176(10) 0.0718(5) Uani 1 1 d .
C9 C 0.1110(4) 0.14669(13) 0.40375(11) 0.0769(6) Uani 1 1 d .
C10 C 0.2026(4) 0.31530(13) 0.35195(14) 0.0958(8) Uani 1 1 d .
H10A H 0.0999 0.3131 0.3895 0.144 Uiso 1 1 calc R
H10B H 0.1797 0.3583 0.3178 0.144 Uiso 1 1 calc R
H10C H 0.3260 0.3222 0.3774 0.144 Uiso 1 1 calc R
C11 C 0.3351(4) 0.32387(15) 0.09079(16) 0.1037(8) Uani 1 1 d .
H11A H 0.3094 0.3402 0.0390 0.156 Uiso 1 1 calc R
H11B H 0.4693 0.3343 0.1033 0.156 Uiso 1 1 calc R
H11C H 0.2513 0.3519 0.1254 0.156 Uiso 1 1 calc R
C12 C 0.3504(4) 0.1914(2) 0.02791(13) 0.1050(9) Uani 1 1 d .
H12A H 0.3241 0.1372 0.0368 0.158 Uiso 1 1 calc R
H12B H 0.4871 0.1983 0.0172 0.158 Uiso 1 1 calc R
H12C H 0.2747 0.2091 -0.0151 0.158 Uiso 1 1 calc R
C13 C -0.2411(4) 0.17532(18) 0.43097(12) 0.1024(8) Uani 1 1 d .
H13A H -0.2135 0.2293 0.4405 0.154 Uiso 1 1 calc R
H13B H -0.2287 0.1465 0.4779 0.154 Uiso 1 1 calc R
H13C H -0.3719 0.1701 0.4116 0.154 Uiso 1 1 calc R
C14 C -0.1422(4) 0.05578(13) 0.35712(11) 0.0825(6) Uani 1 1 d .
H14A H -0.1375 0.0283 0.4057 0.099 Uiso 1 1 calc R
H14B H -0.2743 0.0514 0.3373 0.099 Uiso 1 1 calc R
C15 C -0.0039(3) 0.01683(11) 0.30174(13) 0.0728(6) Uani 1 1 d .
C16 C 0.1645(4) -0.01670(14) 0.32927(18) 0.1014(9) Uani 1 1 d .
H16A H 0.1843 -0.0185 0.3821 0.122 Uiso 1 1 calc R
C17 C 0.3063(5) -0.04806(17) 0.2812(2) 0.1240(12) Uani 1 1 d .
H17A H 0.4193 -0.0696 0.3021 0.149 Uiso 1 1 calc R
C18 C 0.2807(4) -0.04741(16) 0.2047(2) 0.1160(10) Uani 1 1 d .
H18A H 0.3778 -0.0676 0.1730 0.139 Uiso 1 1 calc R
C19 C 0.1083(4) -0.01650(11) 0.17169(16) 0.0820(7) Uani 1 1 d .
C20 C -0.0367(3) 0.01571(10) 0.22109(12) 0.0657(5) Uani 1 1 d .
C21 C -0.2107(3) 0.04330(12) 0.18679(12) 0.0748(5) Uani 1 1 d .
H21A H -0.3088 0.0644 0.2174 0.090 Uiso 1 1 calc R
C22 C -0.2361(5) 0.03918(14) 0.10917(14) 0.0951(7) Uani 1 1 d .
H22A H -0.3528 0.0567 0.0878 0.114 Uiso 1 1 calc R
C23 C -0.0929(6) 0.00975(16) 0.06176(17) 0.1061(9) Uani 1 1 d .
H23A H -0.1126 0.0086 0.0089 0.127 Uiso 1 1 calc R
C24 C 0.0741(5) -0.01722(15) 0.09129(18) 0.1014(9) Uani 1 1 d .
H24A H 0.1697 -0.0368 0.0586 0.122 Uiso 1 1 calc R

loop_
_atom_site_aniso_label
_atom_site_aniso_U_11
_atom_site_aniso_U_22
_atom_site_aniso_U_33
_atom_site_aniso_U_23
_atom_site_aniso_U_13
_atom_site_aniso_U_12
O1 0.0739(9) 0.0791(9) 0.0813(9) 0.0193(7) -0.0289(8) -0.0005(8)
O2 0.1331(16) 0.1419(15) 0.0780(10) 0.0432(11) -0.0380(11) -0.0138(13)
N 0.0557(8) 0.0801(10) 0.0488(8) -0.0027(7) -0.0029(7) 0.0132(8)
C1 0.0707(12) 0.0587(10) 0.0584(10) 0.0014(8) -0.0180(9) 0.0033(9)
C2 0.0599(11) 0.1005(16) 0.0767(13) 0.0084(12) -0.0179(11) -0.0080(11)
C3 0.0549(10) 0.0796(12) 0.0698(12) 0.0073(10) -0.0007(9) 0.0082(9)
C4 0.0643(12) 0.0908(14) 0.0658(11) 0.0093(11) -0.0003(9) -0.0104(11)
C5 0.0555(9) 0.0669(10) 0.0538(9) 0.0008(8) -0.0061(8) -0.0006(8)
C6 0.0572(10) 0.0708(11) 0.0604(10) 0.0076(9) -0.0102(8) 0.0136(9)
C7 0.0547(9) 0.0587(9) 0.0504(9) -0.0056(8) -0.0041(8) 0.0135(9)
C8 0.0738(12) 0.0917(14) 0.0500(10) 0.0047(10) -0.0001(9) 0.0034(11)
C9 0.0945(15) 0.0794(13) 0.0567(11) 0.0091(11) -0.0201(12) 0.0022(12)
C10 0.125(2) 0.0733(13) 0.0898(15) -0.0123(12) -0.0293(15) -0.0022(14)
C11 0.1001(19) 0.1088(19) 0.1022(18) 0.0282(16) -0.0104(15) -0.0297(16)
C12 0.0833(16) 0.158(2) 0.0737(15) -0.0033(16) 0.0163(13) 0.0007(18)
C13 0.1071(19) 0.142(2) 0.0579(12) -0.0028(13) 0.0129(13) 0.0172(19)
C14 0.0896(14) 0.0946(15) 0.0635(11) 0.0152(11) 0.0032(12) -0.0163(13)
C15 0.0738(12) 0.0571(10) 0.0874(14) 0.0129(10) -0.0054(12) -0.0073(11)
C16 0.111(2) 0.0707(13) 0.123(2) 0.0159(14) -0.0324(18) 0.0082(14)
C17 0.0947(19) 0.0792(17) 0.198(4) 0.001(2) -0.032(2) 0.0300(16)
C18 0.0864(18) 0.0703(14) 0.191(3) -0.017(2) 0.023(2) 0.0155(15)
C19 0.0777(14) 0.0522(10) 0.1161(19) -0.0115(12) 0.0196(14) -0.0019(11)
C20 0.0641(12) 0.0491(9) 0.0839(14) -0.0021(9) 0.0074(10) -0.0075(9)
C21 0.0689(12) 0.0765(12) 0.0789(13) -0.0111(11) -0.0021(11) -0.0042(11)
C22 0.1097(18) 0.0871(15) 0.0884(15) -0.0146(13) -0.0167(16) -0.0058(15)
C23 0.147(3) 0.0859(17) 0.0850(17) -0.0223(14) 0.008(2) -0.021(2)
C24 0.126(2) 0.0715(15) 0.107(2) -0.0273(15) 0.041(2) -0.0122(15)

loop_
_atom_type_symbol
_atom_type_description
_atom_type_scat_dispersion_real
_atom_type_scat_dispersion_imag
_atom_type_scat_source
C C 0.0181 0.0091 'International Tables Vol C Tables 4.2.6.8 and 6.1.1.4'
H H 0.0000 0.0000 'International Tables Vol C Tables 4.2.6.8 and 6.1.1.4'
N N 0.0311 0.0180 'International Tables Vol C Tables 4.2.6.8 and 6.1.1.4'
O O 0.0492 0.0322 'International Tables Vol C Tables 4.2.6.8 and 6.1.1.4'

loop_
_geom_angle_atom_site_label_1
_geom_angle_atom_site_label_2
_geom_angle_atom_site_label_3
_geom_angle
C9 O1 C1 120.27(16)
C7 N C8 120.04(16)
O1 C1 C7 110.04(16)
O1 C1 C2 107.19(16)
C7 C1 C2 111.99(14)
O1 C1 C10 106.07(15)
C7 C1 C10 110.41(17)
C2 C1 C10 110.92(18)
C3 C2 C1 114.62(17)
C3 C2 H2A 108.6
C1 C2 H2A 108.6
C3 C2 H2B 108.6
C1 C2 H2B 108.6
H2A C2 H2B 107.6
C2 C3 C4 121.40(18)
C2 C3 C5 115.47(18)
C4 C3 C5 59.77(13)
C2 C3 H3A 116.0
C4 C3 H3A 116.0
C5 C3 H3A 116.0
C12 C4 C5 115.4(2)
C12 C4 C3 115.7(2)
C5 C4 C3 60.36(12)
C12 C4 C11 113.9(2)
C5 C4 C11 120.6(2)
C3 C4 C11 120.6(2)
C6 C5 C4 125.56(18)
C6 C5 C3 114.59(15)
C4 C5 C3 59.86(13)
C6 C5 H5A 114.9
C4 C5 H5A 114.9
C3 C5 H5A 114.9
C7 C6 C5 104.93(14)
C7 C6 H6A 110.8
C5 C6 H6A 110.8
C7 C6 H6B 110.8
C5 C6 H6B 110.8
H6A C6 H6B 108.8
N C7 C6 119.85(16)
N C7 C1 125.98(16)
C6 C7 C1 113.97(17)
N C8 C9 115.77(18)
N C8 C13 108.61(18)
C9 C8 C13 110.05(18)
N C8 C14 106.92(16)
C9 C8 C14 106.34(18)
C13 C8 C14 108.9(2)
O2 C9 O1 118.9(2)
O2 C9 C8 122.0(2)
O1 C9 C8 118.82(16)
C1 C10 H10A 109.5
C1 C10 H10B 109.5
H10A C10 H10B 109.5
C1 C10 H10C 109.5
H10A C10 H10C 109.5
H10B C10 H10C 109.5
C4 C11 H11A 109.5
C4 C11 H11B 109.5
H11A C11 H11B 109.5
C4 C11 H11C 109.5
H11A C11 H11C 109.5
H11B C11 H11C 109.5
C4 C12 H12A 109.5
C4 C12 H12B 109.5
H12A C12 H12B 109.5
C4 C12 H12C 109.5
H12A C12 H12C 109.5
H12B C12 H12C 109.5
C8 C13 H13A 109.5
C8 C13 H13B 109.5
H13A C13 H13B 109.5
C8 C13 H13C 109.5
H13A C13 H13C 109.5
H13B C13 H13C 109.5
C15 C14 C8 114.01(18)
C15 C14 H14A 108.7
C8 C14 H14A 108.7
C15 C14 H14B 108.7
C8 C14 H14B 108.7
H14A C14 H14B 107.6
C16 C15 C20 118.1(2)
C16 C15 C14 119.2(2)
C20 C15 C14 122.6(2)
C15 C16 C17 122.5(3)
C15 C16 H16A 118.8
C17 C16 H16A 118.8
C18 C17 C16 120.2(3)
C18 C17 H17A 119.9
C16 C17 H17A 119.9
C17 C18 C19 120.9(3)
C17 C18 H18A 119.5
C19 C18 H18A 119.5
C24 C19 C20 119.0(3)
C24 C19 C18 122.3(3)
C20 C19 C18 118.7(3)
C21 C20 C19 117.4(2)
C21 C20 C15 123.1(2)
C19 C20 C15 119.5(2)
C22 C21 C20 120.6(2)
C22 C21 H21A 119.7
C20 C21 H21A 119.7
C21 C22 C23 121.5(3)
C21 C22 H22A 119.2
C23 C22 H22A 119.2
C24 C23 C22 120.3(3)
C24 C23 H23A 119.9
C22 C23 H23A 119.9
C23 C24 C19 121.2(3)
C23 C24 H24A 119.4
C19 C24 H24A 119.4

loop_
_geom_bond_atom_site_label_1
_geom_bond_atom_site_label_2
_geom_bond_distance
O1 C9 1.340(3)
O1 C1 1.451(2)
O2 C9 1.193(2)
N C7 1.259(2)
N C8 1.463(2)
C1 C7 1.514(3)
C1 C2 1.519(3)
C1 C10 1.519(3)
C2 C3 1.510(3)
C2 H2A 0.9700
C2 H2B 0.9700
C3 C4 1.514(3)
C3 C5 1.522(3)
C3 H3A 0.9800
C4 C12 1.503(3)
C4 C5 1.513(3)
C4 C11 1.511(3)
C5 C6 1.510(3)
C5 H5A 0.9800
C6 C7 1.498(2)
C6 H6A 0.9700
C6 H6B 0.9700
C8 C9 1.523(3)
C8 C13 1.530(3)
C8 C14 1.561(3)
C10 H10A 0.9600
C10 H10B 0.9600
C10 H10C 0.9600
C11 H11A 0.9600
C11 H11B 0.9600
C11 H11C 0.9600
C12 H12A 0.9600
C12 H12B 0.9600
C12 H12C 0.9600
C13 H13A 0.9600
C13 H13B 0.9600
C13 H13C 0.9600
C14 C15 1.507(3)
C14 H14A 0.9700
C14 H14B 0.9700
C15 C16 1.373(3)
C15 C20 1.422(3)
C16 C17 1.389(4)
C16 H16A 0.9300
C17 C18 1.344(4)
C17 H17A 0.9300
C18 C19 1.415(4)
C18 H18A 0.9300
C19 C24 1.419(4)
C19 C20 1.424(3)
C20 C21 1.413(3)
C21 C22 1.365(3)
C21 H21A 0.9300
C22 C23 1.377(4)
C22 H22A 0.9300
C23 C24 1.335(5)
C23 H23A 0.9300
C24 H24A 0.9300
